data_1542044
loop_
_publ_author_name
'Kutschabsky, L.'
'Reck, G.'

_publ_section_title
;
 Anwendung der Methode der linearen Strukturfaktorgleichungssysteme zur
 Bestimmung des Strukturprinzips zentrosymmetrischer Strukturen aus
 Harkerschnitten
;
_journal_name_full
;
Monatsberichte der Deutschen Akademie der Wissenschaften zu Berlin
;
_journal_page_first 648
_journal_page_last 654
_journal_volume 8
_journal_year 1966
_chemical_formula_sum 'B H4 Li O4'
_chemical_name_systematic 'Li B (O H)4'
_space_group_IT_number 61
_symmetry_space_group_name_Hall '-P 2ac 2ab'
_symmetry_space_group_name_H-M 'P b c a'
_cell_angle_alpha 90
_cell_angle_beta 90
_cell_angle_gamma 90
_cell_formula_units_Z 8
_cell_length_a 9.169
_cell_length_b 7.958
_cell_length_c 8.548
_cell_volume 623.721
_citation_journal_id_ASTM MDAWAH
_cod_data_source_file Kutschabsky_MDAWAH_1966_701.cif
_cod_data_source_block H4B1Li1O4
_cod_original_cell_volume 623.7211
_cod_original_formula_sum 'H4 B1 Li1 O4'
_cod_database_code 1542044

loop_
_symmetry_equiv_pos_as_xyz
x,y,z
-x+1/2,-y,z+1/2
x+1/2,-y+1/2,-z
-x,y+1/2,-z+1/2
-x,-y,-z
x-1/2,y,-z-1/2
-x-1/2,y-1/2,z
x,-y-1/2,z-1/2

loop_
_atom_site_label
_atom_site_type_symbol
_atom_site_fract_x
_atom_site_fract_y
_atom_site_fract_z
_atom_site_occupancy
_atom_site_U_iso_or_equiv
B1 B+3 0.0925 0.3292 0.6652 1 0.0
Li1 Li+1 0.1986 0.869 0.3752 1 0.0
O1 O-2 0.0753 0.0665 0.3099 1 0.0
O2 O-2 0.0468 0.705 0.4151 1 0.0
H2 H+1 0.0875 0.585 0.425 1 0.0
H3 H+1 0.243 0.475 0.11 1 0.0
O3 O-2 0.1889 0.424 0.5591 1 0.0
H4 H+1 0.0806 0.42 0.225 1 0.0
H1 H+1 0.0246 0.16 0.386 1 0.0
O4 O-2 0.154 0.1647 0.7083 1 0.0
